data_7053763
loop_
_publ_author_name
'Ma, Kuirong'
'Xu, Jianing'
'Zhang, Lirong'
'Shi, Jing'
'Zhang, Daojun'
'Zhu, Yulan'
'Fan, Yong'
'Song, Tianyong'

_publ_section_title
;
 Solvothermal syntheses, characterizations and properties of three
 transition metal (Ni(ii), Co(ii)) imino-carboxylate-diphosphonates
;
_journal_issue 4
_journal_name_full 'New Journal of Chemistry'
_journal_page_first 886
_journal_paper_doi 10.1039/b814080d
_journal_volume 33
_journal_year 2009
_chemical_formula_moiety 'C4 H27 N Ni O17 P2'
_chemical_formula_sum 'C4 H27 N Ni O17 P2'
_chemical_formula_weight 481.92
_chemical_melting_point ?
_chemical_name_systematic
;
?
;
_space_group_IT_number 14
_symmetry_cell_setting monoclinic
_symmetry_space_group_name_Hall '-P 2yn'
_symmetry_space_group_name_H-M 'P 1 21/n 1'
_atom_sites_solution_hydrogens geom
_atom_sites_solution_primary direct
_atom_sites_solution_secondary difmap
_audit_creation_method SHELXL-97
_cell_angle_alpha 90.00
_cell_angle_beta 109.17(3)
_cell_angle_gamma 90.00
_cell_formula_units_Z 4
_cell_length_a 11.568(2)
_cell_length_b 10.689(2)
_cell_length_c 15.816(3)
_cell_measurement_reflns_used 4226
_cell_measurement_temperature 293(2)
_cell_measurement_theta_max 27.46
_cell_measurement_theta_min 3.26
_cell_volume 1847.2(7)
_computing_cell_refinement Process-auto
_computing_data_collection Process-auto
_computing_data_reduction Process-auto
_computing_molecular_graphics SHELXL-97
_computing_publication_material SHELXL-97
_computing_structure_refinement 'SHELXL-97 (Sheldrick, 1997)'
_computing_structure_solution 'SHELXS-97 (Sheldrick, 1990)'
_diffrn_ambient_temperature 293(2)
_diffrn_detector_area_resol_mean 10.0
_diffrn_measured_fraction_theta_full 0.997
_diffrn_measured_fraction_theta_max 0.997
_diffrn_measurement_device_type 'Rigaku RAXIS-RAPID'
_diffrn_measurement_method omega-scan
_diffrn_radiation_monochromator graphite
_diffrn_radiation_source 'fine-focus sealed tube'
_diffrn_radiation_type MoK\a
_diffrn_radiation_wavelength 0.71073
_diffrn_reflns_av_R_equivalents 0.0354
_diffrn_reflns_av_sigmaI/netI 0.0279
_diffrn_reflns_limit_h_max 14
_diffrn_reflns_limit_h_min -14
_diffrn_reflns_limit_k_max 12
_diffrn_reflns_limit_k_min -13
_diffrn_reflns_limit_l_max 20
_diffrn_reflns_limit_l_min -20
_diffrn_reflns_number 17748
_diffrn_reflns_theta_full 27.46
_diffrn_reflns_theta_max 27.46
_diffrn_reflns_theta_min 3.26
_diffrn_standards_decay_% 0
_diffrn_standards_interval_count 0
_diffrn_standards_interval_time 0
_diffrn_standards_number 0
_exptl_absorpt_coefficient_mu 1.305
_exptl_absorpt_correction_T_max 0.741
_exptl_absorpt_correction_T_min 0.651
_exptl_absorpt_correction_type empirical
_exptl_absorpt_process_details Process-auto
_exptl_crystal_colour green
_exptl_crystal_density_diffrn 1.733
_exptl_crystal_density_meas ?
_exptl_crystal_density_method 'not measured'
_exptl_crystal_description block
_exptl_crystal_F_000 1008
_exptl_crystal_size_max 0.34
_exptl_crystal_size_mid 0.28
_exptl_crystal_size_min 0.23
_refine_diff_density_max 0.614
_refine_diff_density_min -0.585
_refine_diff_density_rms 0.083
_refine_ls_extinction_method none
_refine_ls_goodness_of_fit_ref 1.055
_refine_ls_hydrogen_treatment mixed
_refine_ls_matrix_type full
_refine_ls_number_parameters 304
_refine_ls_number_reflns 4226
_refine_ls_number_restraints 22
_refine_ls_restrained_S_all 1.061
_refine_ls_R_factor_all 0.0444
_refine_ls_R_factor_gt 0.0376
_refine_ls_shift/su_max 0.004
_refine_ls_shift/su_mean 0.000
_refine_ls_structure_factor_coef Fsqd
_refine_ls_weighting_details 'calc w=1/[\s^2^(Fo^2^)+(0.0440P)^2^+2.7871P] where P=(Fo^2^+2Fc^2^)/3'
_refine_ls_weighting_scheme calc
_refine_ls_wR_factor_gt 0.0925
_refine_ls_wR_factor_ref 0.0959
_reflns_number_gt 3642
_reflns_number_total 4226
_reflns_threshold_expression >2sigma(I)
_cod_data_source_file b814080dsup1.cif
_cod_data_source_block (H3O)3[NiL2(H2O)2]4H2O_(2)
_cod_depositor_comments
;
The following automatic conversions were performed:

'_chemical_melting_point' value 'not measured' was changed to '?' -
the value is undefined or not given.

'_symmetry_cell_setting' value
'Monoclinic' changed to 'monoclinic' according to
/home/saulius/struct/CIF-dictionaries/cif_core.dic dictionary named
'cif_core.dic' version 2.4.2 from 2011-04-26.

Automatic conversion script
Id: cif_fix_values 1891 2012-01-12 08:04:46Z andrius 

The following automatic conversions were performed:

'_exptl_crystal_density_meas' value 'none' was changed to '?' - the
value is perceived as not measured.

Automatic conversion script
Id: cif_fix_values 3008 2015-01-20 13:52:24Z robertas 
;
_cod_original_cell_volume 1847.2(6)
_cod_original_sg_symbol_Hall -P2yn
_cod_original_sg_symbol_H-M P2(1)/n
_cod_database_code 7053763

loop_
_symmetry_equiv_pos_as_xyz
'x, y, z'
'-x+1/2, y+1/2, -z+1/2'
'-x, -y, -z'
'x-1/2, -y-1/2, z-1/2'

loop_
_atom_site_label
_atom_site_type_symbol
_atom_site_fract_x
_atom_site_fract_y
_atom_site_fract_z
_atom_site_U_iso_or_equiv
_atom_site_adp_type
_atom_site_occupancy
_atom_site_symmetry_multiplicity
_atom_site_calc_flag
_atom_site_refinement_flags
Ni1 Ni 0.68313(3) 0.12201(3) 0.10137(2) 0.01441(10) Uani 1 1 d .
P1 P 0.76004(6) -0.06741(6) -0.01832(4) 0.01625(14) Uani 1 1 d .
P2 P 0.77230(6) 0.39566(6) 0.11162(5) 0.01941(15) Uani 1 1 d .
O1 O 0.69195(16) -0.05657(16) 0.05057(12) 0.0190(4) Uani 1 1 d .
O2 O 0.88086(17) -0.13594(18) 0.01988(14) 0.0268(4) Uani 1 1 d .
O3 O 0.67827(17) -0.12261(17) -0.10653(13) 0.0242(4) Uani 1 1 d .
O4 O 0.67582(16) 0.31431(17) 0.13325(12) 0.0209(4) Uani 1 1 d .
O5 O 0.72456(19) 0.52323(18) 0.07296(14) 0.0295(4) Uani 1 1 d .
O6 O 0.88942(18) 0.4042(2) 0.19092(14) 0.0296(5) Uani 1 1 d .
O7 O 0.83315(16) 0.09168(19) 0.21118(12) 0.0248(4) Uani 1 1 d .
O8 O 1.0355(2) 0.1075(3) 0.26192(15) 0.0470(7) Uani 1 1 d .
O9 O 0.57035(17) 0.07275(19) 0.17279(13) 0.0245(4) Uani 1 1 d D
H9A H 0.584(4) 0.010(3) 0.211(2) 0.051(11) Uiso 1 1 d D
H9B H 0.4923(18) 0.078(3) 0.147(2) 0.035(9) Uiso 1 1 d D
O10 O 0.53628(17) 0.15434(19) -0.01072(14) 0.0262(4) Uani 1 1 d D
H10A H 0.517(3) 0.231(2) -0.032(2) 0.040(10) Uiso 1 1 d D
H10B H 0.463(2) 0.120(4) -0.026(3) 0.057(13) Uiso 1 1 d D
O1W O 0.8872(4) -0.4520(5) -0.1777(4) 0.1142(17) Uani 1 1 d D
H1A H 0.963(3) -0.443(5) -0.185(3) 0.083(16) Uiso 1 1 d D
H1B H 0.871(5) -0.535(2) -0.192(4) 0.080 Uiso 1 1 d D
O2W O 1.0312(3) -0.1836(4) 0.1905(2) 0.0687(9) Uani 1 1 d D
H2A H 0.990(4) -0.152(4) 0.1353(19) 0.080 Uiso 1 1 d D
H2B H 1.041(5) -0.260(2) 0.168(3) 0.080 Uiso 1 1 d D
O3W O 1.2480(3) 0.1894(4) 0.2461(2) 0.0674(10) Uani 1 1 d D
H3A H 1.175(3) 0.162(5) 0.250(3) 0.083(16) Uiso 1 1 d D
H3B H 1.222(5) 0.265(3) 0.223(4) 0.080 Uiso 1 1 d D
H3C H 1.258(4) 0.161(4) 0.1946(19) 0.061(13) Uiso 1 1 d D
O4W O 0.8833(3) -0.3823(2) -0.0124(3) 0.0712(11) Uani 1 1 d D
H4A H 0.880(4) -0.301(2) -0.003(3) 0.075(15) Uiso 1 1 d D
H4B H 0.832(4) -0.412(4) 0.014(3) 0.076(15) Uiso 1 1 d D
O5W O 0.4311(2) 0.3660(3) 0.1120(2) 0.0471(6) Uani 1 1 d D
H5A H 0.513(2) 0.349(3) 0.111(2) 0.040(10) Uiso 1 1 d D
H5B H 0.430(4) 0.408(4) 0.166(2) 0.070(14) Uiso 1 1 d D
H5C H 0.386(4) 0.290(3) 0.106(3) 0.068(14) Uiso 1 1 d D
O6W O 0.7834(3) -0.2416(3) 0.18319(17) 0.0484(6) Uani 1 1 d D
H6A H 0.746(3) -0.176(3) 0.142(2) 0.046(11) Uiso 1 1 d D
H6B H 0.761(4) -0.326(2) 0.163(3) 0.080 Uiso 1 1 d D
H6C H 0.789(4) -0.222(5) 0.2428(17) 0.080 Uiso 1 1 d D
O7W O 0.5110(2) 0.6186(2) 0.07947(15) 0.0357(5) Uani 1 1 d D
H7A H 0.509(3) 0.617(3) 0.1353(15) 0.037(10) Uiso 1 1 d D
H7B H 0.582(3) 0.580(4) 0.081(3) 0.057(13) Uiso 1 1 d D
N1 N 0.81501(18) 0.17257(19) 0.04129(13) 0.0154(4) Uani 1 1 d .
C1 C 0.7894(2) 0.0951(2) -0.04093(17) 0.0185(5) Uani 1 1 d .
H1C H 0.8588 0.0987 -0.0624 0.080 Uiso 1 1 calc .
H1D H 0.7187 0.1286 -0.0874 0.080 Uiso 1 1 calc .
C2 C 0.8017(2) 0.3089(2) 0.02117(17) 0.0191(5) Uani 1 1 d .
H2C H 0.7347 0.3222 -0.0341 0.080 Uiso 1 1 calc .
H2D H 0.8760 0.3401 0.0129 0.080 Uiso 1 1 calc .
C3 C 0.9372(2) 0.1432(3) 0.10691(17) 0.0215(5) Uani 1 1 d .
H3D H 0.9910 0.2140 0.1108 0.080 Uiso 1 1 calc .
H3E H 0.9714 0.0722 0.0851 0.080 Uiso 1 1 calc .
C4 C 0.9342(3) 0.1132(3) 0.20018(19) 0.0269(6) Uani 1 1 d .

loop_
_atom_site_aniso_label
_atom_site_aniso_U_11
_atom_site_aniso_U_22
_atom_site_aniso_U_33
_atom_site_aniso_U_23
_atom_site_aniso_U_13
_atom_site_aniso_U_12
Ni1 0.01437(16) 0.01509(17) 0.01468(16) 0.00016(12) 0.00603(12) -0.00141(11)
P1 0.0176(3) 0.0135(3) 0.0187(3) -0.0009(2) 0.0073(2) -0.0007(2)
P2 0.0225(3) 0.0153(3) 0.0228(3) -0.0039(2) 0.0107(3) -0.0035(2)
O1 0.0212(9) 0.0161(9) 0.0222(9) 0.0005(7) 0.0105(7) -0.0023(7)
O2 0.0218(9) 0.0231(10) 0.0355(11) 0.0027(8) 0.0095(8) 0.0057(8)
O3 0.0257(10) 0.0224(10) 0.0246(10) -0.0072(8) 0.0082(8) -0.0043(7)
O4 0.0233(9) 0.0180(9) 0.0249(9) -0.0029(7) 0.0127(7) -0.0031(7)
O5 0.0370(11) 0.0162(9) 0.0404(12) -0.0014(8) 0.0195(9) -0.0013(8)
O6 0.0257(10) 0.0349(11) 0.0276(10) -0.0130(9) 0.0079(8) -0.0061(8)
O7 0.0182(9) 0.0369(11) 0.0189(9) 0.0039(8) 0.0057(7) -0.0003(8)
O8 0.0204(11) 0.091(2) 0.0266(11) 0.0106(12) 0.0029(9) -0.0020(11)
O9 0.0183(9) 0.0316(11) 0.0257(10) 0.0104(8) 0.0100(8) 0.0007(8)
O10 0.0201(10) 0.0238(10) 0.0287(10) 0.0065(8) -0.0004(8) -0.0034(8)
O1W 0.082(3) 0.146(4) 0.134(4) -0.058(3) 0.062(3) -0.065(3)
O2W 0.0477(16) 0.110(3) 0.0497(17) 0.0288(18) 0.0177(14) 0.0203(18)
O3W 0.0445(16) 0.123(3) 0.0412(16) -0.0331(18) 0.0233(13) -0.0398(18)
O4W 0.102(3) 0.0250(14) 0.125(3) -0.0001(16) 0.090(2) 0.0021(15)
O5W 0.0445(14) 0.0425(15) 0.0591(17) -0.0087(13) 0.0237(13) -0.0038(12)
O6W 0.0620(17) 0.0456(15) 0.0351(13) 0.0068(12) 0.0126(12) -0.0019(13)
O7W 0.0422(13) 0.0352(12) 0.0288(11) 0.0084(10) 0.0103(10) 0.0082(10)
N1 0.0181(10) 0.0141(10) 0.0152(10) -0.0007(8) 0.0070(8) -0.0023(8)
C1 0.0252(13) 0.0156(12) 0.0167(11) -0.0002(9) 0.0094(10) -0.0020(9)
C2 0.0267(13) 0.0154(12) 0.0180(12) -0.0013(9) 0.0114(10) -0.0041(10)
C3 0.0182(12) 0.0278(14) 0.0195(12) 0.0007(10) 0.0075(10) -0.0007(10)
C4 0.0214(13) 0.0373(16) 0.0213(13) 0.0029(12) 0.0061(11) 0.0007(11)

loop_
_atom_type_symbol
_atom_type_description
_atom_type_scat_dispersion_real
_atom_type_scat_dispersion_imag
_atom_type_scat_source
C C 0.0033 0.0016 'International Tables Vol C Tables 4.2.6.8 and 6.1.1.4'
H H 0.0000 0.0000 'International Tables Vol C Tables 4.2.6.8 and 6.1.1.4'
N N 0.0061 0.0033 'International Tables Vol C Tables 4.2.6.8 and 6.1.1.4'
O O 0.0106 0.0060 'International Tables Vol C Tables 4.2.6.8 and 6.1.1.4'
P P 0.1023 0.0942 'International Tables Vol C Tables 4.2.6.8 and 6.1.1.4'
Ni Ni 0.3393 1.1124 'International Tables Vol C Tables 4.2.6.8 and 6.1.1.4'

loop_
_geom_angle_atom_site_label_1
_geom_angle_atom_site_label_2
_geom_angle_atom_site_label_3
_geom_angle
O7 Ni1 O10 178.23(8)
O7 Ni1 O9 90.43(8)
O10 Ni1 O9 91.33(8)
O7 Ni1 O1 92.69(8)
O10 Ni1 O1 87.28(8)
O9 Ni1 O1 95.59(8)
O7 Ni1 N1 83.42(8)
O10 Ni1 N1 94.81(8)
O9 Ni1 N1 173.76(8)
O1 Ni1 N1 85.82(7)
O7 Ni1 O4 92.34(8)
O10 Ni1 O4 87.46(8)
O9 Ni1 O4 92.04(8)
O1 Ni1 O4 170.83(7)
N1 Ni1 O4 87.15(7)
O2 P1 O3 113.04(12)
O2 P1 O1 111.84(11)
O3 P1 O1 111.59(10)
O2 P1 C1 109.33(12)
O3 P1 C1 106.75(11)
O1 P1 C1 103.72(11)
O6 P2 O5 112.71(12)
O6 P2 O4 111.47(12)
O5 P2 O4 113.67(11)
O6 P2 C2 109.40(12)
O5 P2 C2 106.06(12)
O4 P2 C2 102.84(11)
P1 O1 Ni1 116.17(10)
P2 O4 Ni1 113.92(10)
C4 O7 Ni1 115.03(18)
Ni1 O9 H9A 125(3)
Ni1 O9 H9B 119(2)
H9A O9 H9B 107(3)
Ni1 O10 H10A 121(2)
Ni1 O10 H10B 128(3)
H10A O10 H10B 101(3)
H1A O1W H1B 101(5)
H2A O2W H2B 93(2)
H3A O3W H3B 97(5)
H3A O3W H3C 109(4)
H3B O3W H3C 93(4)
H4A O4W H4B 101(4)
H5A O5W H5B 114(4)
H5A O5W H5C 110(4)
H5B O5W H5C 109(4)
H6A O6W H6B 117(4)
H6A O6W H6C 112(4)
H6B O6W H6C 117(4)
H7A O7W H7B 106(4)
C3 N1 C1 111.3(2)
C3 N1 C2 111.34(19)
C1 N1 C2 112.39(19)
C3 N1 Ni1 107.03(15)
C1 N1 Ni1 106.53(14)
C2 N1 Ni1 107.89(15)
N1 C1 P1 110.76(16)
N1 C1 H1C 109.5
P1 C1 H1C 109.5
N1 C1 H1D 109.5
P1 C1 H1D 109.5
H1C C1 H1D 108.1
N1 C2 P2 111.22(16)
N1 C2 H2C 109.4
P2 C2 H2C 109.4
N1 C2 H2D 109.4
P2 C2 H2D 109.4
H2C C2 H2D 108.0
N1 C3 C4 113.8(2)
N1 C3 H3D 108.8
C4 C3 H3D 108.8
N1 C3 H3E 108.8
C4 C3 H3E 108.8
H3D C3 H3E 107.7
O8 C4 O7 123.7(3)
O8 C4 C3 116.9(2)
O7 C4 C3 119.4(2)

loop_
_geom_bond_atom_site_label_1
_geom_bond_atom_site_label_2
_geom_bond_distance
Ni1 O7 2.038(2)
Ni1 O10 2.042(2)
Ni1 O9 2.0550(19)
Ni1 O1 2.0866(18)
Ni1 N1 2.115(2)
Ni1 O4 2.1246(19)
P1 O2 1.517(2)
P1 O3 1.524(2)
P1 O1 1.5442(19)
P1 C1 1.828(3)
P2 O6 1.517(2)
P2 O5 1.522(2)
P2 O4 1.5393(19)
P2 C2 1.828(3)
O7 C4 1.258(3)
O8 C4 1.256(4)
O9 H9A 0.880(19)
O9 H9B 0.861(18)
O10 H10A 0.884(18)
O10 H10B 0.880(19)
O1W H1A 0.92(2)
O1W H1B 0.91(2)
O2W H2A 0.911(19)
O2W H2B 0.912(19)
O3W H3A 0.910(19)
O3W H3B 0.892(19)
O3W H3C 0.912(19)
O4W H4A 0.880(19)
O4W H4B 0.89(2)
O5W H5A 0.975(18)
O5W H5B 0.969(19)
O5W H5C 0.954(19)
O6W H6A 0.958(19)
O6W H6B 0.96(2)
O6W H6C 0.949(19)
O7W H7A 0.891(18)
O7W H7B 0.910(19)
N1 C3 1.487(3)
N1 C1 1.487(3)
N1 C2 1.488(3)
C1 H1C 0.9700
C1 H1D 0.9700
C2 H2C 0.9700
C2 H2D 0.9700
C3 C4 1.521(4)
C3 H3D 0.9700
C3 H3E 0.9700

loop_
_geom_hbond_atom_site_label_D
_geom_hbond_atom_site_label_H
_geom_hbond_atom_site_label_A
_geom_hbond_distance_DH
_geom_hbond_distance_HA
_geom_hbond_distance_DA
_geom_hbond_angle_DHA
_geom_hbond_site_symmetry_A
O9 H9A O6 0.880(19) 1.86(2) 2.730(3) 168(4) 2_645
O9 H9B O3 0.861(18) 1.92(2) 2.770(3) 168(4) 3_655
O10 H10A O7W 0.884(18) 1.761(19) 2.642(3) 174(4) 3_665
O10 H10B O1 0.880(19) 1.84(2) 2.714(3) 175(4) 3_655
O1W H1A O6 0.92(2) 1.80(2) 2.709(4) 171(5) 3_755
O1W H1B O3W 0.91(2) 2.20(3) 3.035(6) 152(5) 4
O2W H2A O2 0.911(19) 1.85(2) 2.735(4) 162(4) .
O3W H3A O8 0.910(19) 1.79(2) 2.697(4) 177(5) .
O3W H3B O1W 0.892(19) 2.35(3) 3.222(8) 165(5) 3_755
O3W H3C O3 0.912(19) 1.82(2) 2.710(4) 163(4) 3_755
O4W H4A O2 0.880(19) 1.81(2) 2.685(3) 177(5) .
O4W H4B O5 0.89(2) 1.92(2) 2.801(4) 179(5) 1_545
O5W H5A O4 0.975(18) 1.83(2) 2.795(3) 169(3) .
O5W H5B O8 0.969(19) 2.39(3) 3.206(4) 142(4) 2_655
O5W H5B O2W 0.969(19) 2.38(4) 3.055(4) 126(3) 2_655
O5W H5C O3 0.954(19) 1.94(2) 2.882(3) 170(4) 3_655
O6W H6A O1 0.958(19) 1.88(2) 2.824(3) 170(4) .
O6W H6B O5 0.96(2) 2.10(3) 3.007(3) 156(4) 1_545
O6W H6C O4 0.949(19) 1.91(2) 2.848(3) 172(4) 2_645
O7W H7A O8 0.891(18) 1.86(2) 2.736(3) 166(3) 2_655
O7W H7A O7 0.891(18) 2.53(3) 3.221(3) 135(3) 2_655
O7W H7B O5 0.910(19) 1.80(2) 2.705(3) 171(4) .
